data_4035978
loop_
_publ_author_name
'Gayton, Jacqueline'
'Autry, Shane A.'
'Meador, William'
'Parkin, Sean R.'
'Hill, Jr, Glake Alton'
'Hammer, Nathan I.'
'Delcamp, Jared H.'

_publ_section_title
;
 Indolizine-Cyanine Dyes: Near Infrared Emissive Cyanine Dyes with
 Increased Stokes Shifts.
;
_journal_issue 2
_journal_name_full 'The Journal of organic chemistry'
_journal_page_first 687
_journal_page_last 697
_journal_paper_doi 10.1021/acs.joc.8b02521
_journal_volume 84
_journal_year 2019
_chemical_formula_moiety 'C35 H29 N2, Cl O4, C2 H3 N'
_chemical_formula_sum 'C37 H32 Cl N3 O4'
_chemical_formula_weight 618.10
_space_group_crystal_system monoclinic
_space_group_IT_number 14
_space_group_name_Hall '-P 2yn'
_space_group_name_H-M_alt 'P 1 21/n 1'
_atom_sites_solution_hydrogens difmap
_atom_sites_solution_primary direct
_atom_sites_solution_secondary difmap
_audit_creation_method SHELXL-2018/3
_cell_angle_alpha 90
_cell_angle_beta 99.308(1)
_cell_angle_gamma 90
_cell_formula_units_Z 4
_cell_length_a 8.4563(2)
_cell_length_b 23.5963(5)
_cell_length_c 16.0089(4)
_cell_measurement_reflns_used 9658
_cell_measurement_temperature 90.0(2)
_cell_measurement_theta_max 27.46
_cell_measurement_theta_min 2.58
_cell_volume 3152.31(13)
_computing_cell_refinement '<i>APEX3</i> (Bruker-AXS, 2016)'
_computing_data_collection '<i>APEX3</i> (Bruker-AXS, 2016)'
_computing_data_reduction '<i>APEX3</i> (Bruker-AXS, 2016)'
_computing_molecular_graphics '<i>XP in SHELXTL</i> (Sheldrick, 2008)'
_computing_publication_material '<i>SHELX</i> (Sheldrick, 2008) and <i>CIFFIX</i> (Parkin, 2013)'
_computing_structure_refinement '<i>SHELXL-2018/3</i> (Sheldrick, 2015b)'
_computing_structure_solution '<i>SHELXT</i> (Sheldrick, 2015a)'
_diffrn_ambient_temperature 90.0(2)
_diffrn_detector_area_resol_mean 5.6
_diffrn_measured_fraction_theta_full 0.998
_diffrn_measured_fraction_theta_max 0.998
_diffrn_measurement_device_type 'Bruker D8 Venture dual source'
_diffrn_measurement_method '\f and \w scans'
_diffrn_radiation_type MoK\a
_diffrn_radiation_wavelength 0.71073
_diffrn_reflns_av_R_equivalents 0.0283
_diffrn_reflns_av_unetI/netI 0.0160
_diffrn_reflns_Laue_measured_fraction_full 0.998
_diffrn_reflns_Laue_measured_fraction_max 0.998
_diffrn_reflns_limit_h_max 10
_diffrn_reflns_limit_h_min -10
_diffrn_reflns_limit_k_max 30
_diffrn_reflns_limit_k_min -30
_diffrn_reflns_limit_l_max 20
_diffrn_reflns_limit_l_min -20
_diffrn_reflns_number 60046
_diffrn_reflns_point_group_measured_fraction_full 0.998
_diffrn_reflns_point_group_measured_fraction_max 0.998
_diffrn_reflns_theta_full 25.242
_diffrn_reflns_theta_max 27.498
_diffrn_reflns_theta_min 2.569
_diffrn_source microsource
_exptl_absorpt_coefficient_mu 0.167
_exptl_absorpt_correction_T_max 0.942
_exptl_absorpt_correction_T_min 0.879
_exptl_absorpt_correction_type multi-scan
_exptl_absorpt_process_details '<i>SADABS</i> (Krause et al., 2015)'
_exptl_crystal_colour green
_exptl_crystal_density_diffrn 1.302
_exptl_crystal_description 'cut block'
_exptl_crystal_F_000 1296
_exptl_crystal_size_max 0.260
_exptl_crystal_size_mid 0.220
_exptl_crystal_size_min 0.180
_refine_diff_density_max 0.297
_refine_diff_density_min -0.412
_refine_diff_density_rms 0.042
_refine_ls_extinction_coef 0.0026(6)
_refine_ls_extinction_expression Fc^*^=kFc[1+0.001xFc^2^\l^3^/sin(2\q)]^-1/4^
_refine_ls_extinction_method 'SHELXL-2018/3 (Sheldrick 2018)'
_refine_ls_goodness_of_fit_ref 1.032
_refine_ls_hydrogen_treatment constr
_refine_ls_matrix_type full
_refine_ls_number_parameters 410
_refine_ls_number_reflns 7220
_refine_ls_number_restraints 0
_refine_ls_restrained_S_all 1.032
_refine_ls_R_factor_all 0.0413
_refine_ls_R_factor_gt 0.0365
_refine_ls_shift/su_max 0.002
_refine_ls_shift/su_mean 0.000
_refine_ls_structure_factor_coef Fsqd
_refine_ls_weighting_details 'w=1/[\s^2^(Fo^2^)+(0.0451P)^2^+1.6857P] where P=(Fo^2^+2Fc^2^)/3'
_refine_ls_weighting_scheme calc
_refine_ls_wR_factor_gt 0.0954
_refine_ls_wR_factor_ref 0.0994
_reflns_Friedel_coverage 0.000
_reflns_number_gt 6450
_reflns_number_total 7220
_reflns_threshold_expression 'I > 2\s(I)'
_cod_data_source_file jo8b02521_si_003.cif
_cod_data_source_block m18112
_cod_original_sg_symbol_H-M 'P 21/n'
_cod_database_code 4035978
_shelx_shelxl_version_number 2018/3
_shelx_space_group_comment
; 
The symmetry employed for this shelxl refinement is uniquely defined 
by the following loop, which should always be used as a source of 
symmetry information in preference to the above space-group names. 
They are only intended as comments. 
;
_shelx_estimated_absorpt_t_min 0.958
_shelx_estimated_absorpt_t_max 0.971
_exptl_absorpt_special_details
; 
In addition to absorption, multi-scan techniques also correct other slowly 
varying changes in scale factor over reciprocal space, such as those caused 
by X-ray beam inhomogeneity, goniometer imperfection, crystal decomposition, 
crystal longer than the X-ray beam cross section, absorption by the crystal 
mount etc.  These account, by and large, for much of the difference between 
estimated values of Tmin and Tmax and the _exptl_absorpt_correction_ values. 
;

loop_
_space_group_symop_operation_xyz
'x, y, z'
'-x+1/2, y+1/2, -z+1/2'
'-x, -y, -z'
'x-1/2, -y-1/2, z-1/2'

loop_
_atom_site_label
_atom_site_type_symbol
_atom_site_fract_x
_atom_site_fract_y
_atom_site_fract_z
_atom_site_U_iso_or_equiv
_atom_site_adp_type
_atom_site_occupancy
_atom_site_site_symmetry_order
_atom_site_calc_flag
_atom_site_refinement_flags_posn
_atom_site_refinement_flags_adp
N1 N 0.98559(12) 0.50715(4) 0.12499(6) 0.0171(2) Uani 1 1 d . .
N2 N 0.00707(12) 0.52103(5) 0.37571(6) 0.0200(2) Uani 1 1 d . .
C1 C 0.86019(14) 0.54049(5) 0.14851(7) 0.0173(2) Uani 1 1 d . .
C2 C 0.90015(14) 0.59813(5) 0.13171(7) 0.0182(2) Uani 1 1 d . .
C3 C 1.04091(15) 0.59936(5) 0.09975(7) 0.0196(2) Uani 1 1 d . .
C4 C 1.22797(14) 0.51860(5) 0.06694(7) 0.0206(2) Uani 1 1 d . .
H4 H 1.301884 0.542129 0.044370 0.025 Uiso 1 1 calc R U
C5 C 1.25131(15) 0.46096(6) 0.07238(8) 0.0223(3) Uani 1 1 d . .
H5 H 1.342278 0.444382 0.054154 0.027 Uiso 1 1 calc R U
C6 C 1.13957(15) 0.42664(5) 0.10514(8) 0.0225(3) Uani 1 1 d . .
H6 H 1.156468 0.386874 0.109567 0.027 Uiso 1 1 calc R U
C7 C 1.00741(15) 0.44979(5) 0.13058(8) 0.0202(2) Uani 1 1 d . .
H7 H 0.931620 0.426386 0.151870 0.024 Uiso 1 1 calc R U
C8 C 1.09435(14) 0.54216(5) 0.09496(7) 0.0184(2) Uani 1 1 d . .
C9 C 1.12950(17) 0.64973(6) 0.07468(9) 0.0279(3) Uani 1 1 d . .
H9A H 1.165338 0.642183 0.020515 0.042 Uiso 1 1 calc R U
H9B H 1.222730 0.657232 0.118188 0.042 Uiso 1 1 calc R U
H9C H 1.058540 0.682827 0.068880 0.042 Uiso 1 1 calc R U
C10 C 0.73255(14) 0.51677(5) 0.18008(7) 0.0185(2) Uani 1 1 d . .
H10 H 0.728583 0.476572 0.182363 0.022 Uiso 1 1 calc R U
C11 C 0.60838(14) 0.54645(5) 0.20906(7) 0.0195(2) Uani 1 1 d . .
H11 H 0.607494 0.586641 0.205524 0.023 Uiso 1 1 calc R U
C12 C 0.48773(14) 0.51992(5) 0.24240(7) 0.0196(2) Uani 1 1 d . .
H12 H 0.483977 0.479683 0.242371 0.023 Uiso 1 1 calc R U
C13 C 0.36964(15) 0.55019(5) 0.27654(7) 0.0206(2) Uani 1 1 d . .
H13 H 0.371726 0.590422 0.274830 0.025 Uiso 1 1 calc R U
C14 C 0.25175(14) 0.52413(5) 0.31216(7) 0.0198(2) Uani 1 1 d . .
H14 H 0.244815 0.484071 0.306938 0.024 Uiso 1 1 calc R U
C15 C 0.13957(14) 0.55070(5) 0.35580(7) 0.0194(2) Uani 1 1 d . .
C16 C 0.13297(14) 0.60545(5) 0.39236(8) 0.0200(2) Uani 1 1 d . .
C17 C 0.00100(15) 0.60812(6) 0.43406(8) 0.0229(3) Uani 1 1 d . .
C18 C -0.21739(15) 0.53411(6) 0.44923(8) 0.0260(3) Uani 1 1 d . .
H18 H -0.275850 0.556834 0.482594 0.031 Uiso 1 1 calc R U
C19 C -0.26809(16) 0.48040(6) 0.42686(8) 0.0282(3) Uani 1 1 d . .
H19 H -0.362607 0.465859 0.443981 0.034 Uiso 1 1 calc R U
C20 C -0.17940(16) 0.44661(6) 0.37820(8) 0.0275(3) Uani 1 1 d . .
H20 H -0.214767 0.409304 0.362598 0.033 Uiso 1 1 calc R U
C21 C -0.04368(16) 0.46702(6) 0.35346(8) 0.0239(3) Uani 1 1 d . .
H21 H 0.015673 0.443994 0.320939 0.029 Uiso 1 1 calc R U
C22 C -0.07847(14) 0.55567(6) 0.42275(8) 0.0221(3) Uani 1 1 d . .
C23 C -0.04279(17) 0.65582(6) 0.4876(1) 0.0323(3) Uani 1 1 d . .
H23A H -0.099489 0.685194 0.451143 0.048 Uiso 1 1 calc R U
H23B H 0.054767 0.671912 0.520395 0.048 Uiso 1 1 calc R U
H23C H -0.112319 0.641571 0.526297 0.048 Uiso 1 1 calc R U
C24 C 0.79953(14) 0.64770(5) 0.14548(7) 0.0181(2) Uani 1 1 d . .
C25 C 0.68505(17) 0.66840(6) 0.08058(8) 0.0258(3) Uani 1 1 d . .
H25 H 0.675842 0.652498 0.025489 0.031 Uiso 1 1 calc R U
C26 C 0.58409(18) 0.71221(6) 0.09594(9) 0.0321(3) Uani 1 1 d . .
H26 H 0.504427 0.725592 0.051611 0.039 Uiso 1 1 calc R U
C27 C 0.59890(17) 0.73648(6) 0.17548(10) 0.0307(3) Uani 1 1 d . .
H27 H 0.530025 0.766624 0.185689 0.037 Uiso 1 1 calc R U
C28 C 0.71419(17) 0.71675(6) 0.24003(9) 0.0270(3) Uani 1 1 d . .
H28 H 0.725555 0.733707 0.294490 0.032 Uiso 1 1 calc R U
C29 C 0.81308(16) 0.67236(5) 0.22553(8) 0.0229(3) Uani 1 1 d . .
H29 H 0.890858 0.658559 0.270431 0.027 Uiso 1 1 calc R U
C30 C 0.24988(15) 0.65212(6) 0.39340(8) 0.0226(3) Uani 1 1 d . .
C31 C 0.41235(16) 0.64411(7) 0.42360(9) 0.0312(3) Uani 1 1 d . .
H31 H 0.450303 0.607662 0.442467 0.037 Uiso 1 1 calc R U
C32 C 0.51870(17) 0.68883(8) 0.42628(10) 0.0402(4) Uani 1 1 d . .
H32 H 0.629094 0.682718 0.447063 0.048 Uiso 1 1 calc R U
C33 C 0.46693(19) 0.74221(7) 0.39923(11) 0.0405(4) Uani 1 1 d . .
H33 H 0.541187 0.772488 0.399908 0.049 Uiso 1 1 calc R U
C34 C 0.3062(2) 0.75096(7) 0.37126(14) 0.0463(4) Uani 1 1 d . .
H34 H 0.268858 0.787656 0.353379 0.056 Uiso 1 1 calc R U
C35 C 0.19841(17) 0.70638(6) 0.36904(11) 0.0370(4) Uani 1 1 d . .
H35 H 0.087529 0.713138 0.350538 0.044 Uiso 1 1 calc R U
Cl1 Cl 1.62213(3) 0.35385(2) 0.13134(2) 0.02006(9) Uani 1 1 d . .
O1 O 1.62507(11) 0.39835(4) 0.06986(6) 0.0265(2) Uani 1 1 d . .
O2 O 1.64362(16) 0.30020(4) 0.09315(7) 0.0444(3) Uani 1 1 d . .
O3 O 1.74948(13) 0.36249(4) 0.20146(6) 0.0342(2) Uani 1 1 d . .
O4 O 1.47156(14) 0.35485(6) 0.16092(9) 0.0525(4) Uani 1 1 d . .
N1S N 1.3194(3) 0.38322(8) 0.36284(13) 0.0690(6) Uani 1 1 d . .
C1S C 1.4064(2) 0.34776(7) 0.35610(11) 0.0413(4) Uani 1 1 d . .
C2S C 1.5206(2) 0.30288(7) 0.34915(12) 0.0468(4) Uani 1 1 d . .
H2SA H 1.465539 0.271012 0.317653 0.070 Uiso 1 1 calc R U
H2SB H 1.568558 0.290189 0.405892 0.070 Uiso 1 1 calc R U
H2SC H 1.604799 0.317108 0.319201 0.070 Uiso 1 1 calc R U

loop_
_atom_site_aniso_label
_atom_site_aniso_U_11
_atom_site_aniso_U_22
_atom_site_aniso_U_33
_atom_site_aniso_U_23
_atom_site_aniso_U_13
_atom_site_aniso_U_12
N1 0.0175(5) 0.0187(5) 0.0149(5) 0.0005(4) 0.0018(4) 0.0013(4)
N2 0.0177(5) 0.0267(5) 0.0151(5) 0.0027(4) 0.0014(4) 0.0007(4)
C1 0.0187(5) 0.0187(5) 0.0142(5) -0.0009(4) 0.0016(4) 0.0027(4)
C2 0.0222(6) 0.0186(6) 0.0131(5) 0.0003(4) 0.0008(4) 0.0000(4)
C3 0.0220(6) 0.0203(6) 0.0162(5) 0.0010(4) 0.0024(4) 0.0001(4)
C4 0.0183(5) 0.0274(6) 0.0160(5) 0.0018(5) 0.0027(4) 0.0007(5)
C5 0.0194(6) 0.0298(6) 0.0175(6) -0.0010(5) 0.0016(4) 0.0054(5)
C6 0.0239(6) 0.0203(6) 0.0225(6) -0.0003(5) 0.0011(5) 0.0043(5)
C7 0.0216(6) 0.0191(6) 0.0192(6) 0.0009(4) 0.0016(4) 0.0005(4)
C8 0.0193(5) 0.0217(6) 0.0134(5) 0.0011(4) 0.0006(4) -0.0007(4)
C9 0.0309(7) 0.0223(6) 0.0329(7) 0.0042(5) 0.0125(6) -0.0020(5)
C10 0.0208(6) 0.0188(5) 0.0151(5) -0.0001(4) 0.0004(4) -0.0007(4)
C11 0.0216(6) 0.0202(6) 0.0165(5) -0.0011(4) 0.0025(4) -0.0004(4)
C12 0.0217(6) 0.0212(6) 0.0155(5) -0.0009(4) 0.0019(4) 0.0004(4)
C13 0.0233(6) 0.0227(6) 0.0160(5) -0.0001(4) 0.0036(4) 0.0014(5)
C14 0.0204(6) 0.0232(6) 0.0153(5) 0.0001(4) 0.0009(4) 0.0010(5)
C15 0.0173(5) 0.0256(6) 0.0147(5) 0.0024(4) 0.0010(4) 0.0000(4)
C16 0.0176(5) 0.0245(6) 0.0168(5) 0.0016(4) -0.0005(4) 0.0037(4)
C17 0.0185(6) 0.0288(6) 0.0205(6) 0.0022(5) 0.0011(4) 0.0059(5)
C18 0.0185(6) 0.0379(7) 0.0218(6) 0.0073(5) 0.0033(5) 0.0052(5)
C19 0.0190(6) 0.0413(8) 0.0236(6) 0.0115(6) 0.0020(5) -0.0020(5)
C20 0.0275(7) 0.0316(7) 0.0221(6) 0.0056(5) 0.0000(5) -0.0056(5)
C21 0.0262(6) 0.0274(6) 0.0177(6) 0.0012(5) 0.0019(5) -0.0021(5)
C22 0.0178(6) 0.0309(6) 0.0170(6) 0.0044(5) 0.0011(4) 0.0054(5)
C23 0.0265(7) 0.0342(7) 0.0379(8) -0.0040(6) 0.0100(6) 0.0083(6)
C24 0.0216(6) 0.0160(5) 0.0169(5) 0.0002(4) 0.0041(4) -0.0015(4)
C25 0.0341(7) 0.0228(6) 0.0188(6) -0.0023(5) -0.0006(5) 0.0043(5)
C26 0.0352(7) 0.0255(7) 0.0323(7) -0.0008(6) -0.0045(6) 0.0093(6)
C27 0.0328(7) 0.0215(6) 0.0387(8) -0.0050(6) 0.0089(6) 0.0043(5)
C28 0.0366(7) 0.0226(6) 0.0236(6) -0.0063(5) 0.0103(5) -0.0041(5)
C29 0.0284(6) 0.0211(6) 0.0183(6) -0.0012(5) 0.0014(5) -0.0026(5)
C30 0.0184(6) 0.0282(6) 0.0212(6) -0.0061(5) 0.0028(5) -0.0001(5)
C31 0.0204(6) 0.0484(9) 0.0241(7) 0.0020(6) 0.0013(5) 0.0013(6)
C32 0.0199(7) 0.0680(11) 0.0318(8) -0.0066(7) 0.0015(6) -0.0095(7)
C33 0.0305(8) 0.0467(9) 0.0473(9) -0.0244(8) 0.0158(7) -0.0177(7)
C34 0.0364(9) 0.0261(8) 0.0779(13) -0.0119(8) 0.0140(8) -0.0061(6)
C35 0.0223(7) 0.0268(7) 0.0606(10) -0.0056(7) 0.0030(6) -0.0010(5)
Cl1 0.02015(15) 0.01834(15) 0.02209(15) 0.00273(10) 0.00455(11) -0.00044(10)
O1 0.0313(5) 0.0249(5) 0.0242(5) 0.0072(4) 0.0074(4) -0.0008(4)
O2 0.0681(8) 0.0220(5) 0.0366(6) -0.0047(4) -0.0115(5) 0.0095(5)
O3 0.0412(6) 0.0335(5) 0.0247(5) 0.0036(4) -0.0048(4) -0.0123(4)
O4 0.0297(6) 0.0707(9) 0.0627(8) 0.0353(7) 0.0243(6) 0.0110(6)
N1S 0.0936(14) 0.0525(10) 0.0749(12) 0.0256(9) 0.0561(11) 0.0371(10)
C1S 0.0579(10) 0.0328(8) 0.0402(9) 0.0092(7) 0.0294(8) 0.0094(7)
C2S 0.0676(12) 0.0353(8) 0.0447(9) 0.0098(7) 0.0304(9) 0.0193(8)

loop_
_atom_type_symbol
_atom_type_description
_atom_type_scat_dispersion_real
_atom_type_scat_dispersion_imag
_atom_type_scat_source
C C 0.0033 0.0016 'International Tables Vol C Tables 4.2.6.8 and 6.1.1.4'
H H 0.0000 0.0000 'International Tables Vol C Tables 4.2.6.8 and 6.1.1.4'
Cl Cl 0.1484 0.1585 'International Tables Vol C Tables 4.2.6.8 and 6.1.1.4'
N N 0.0061 0.0033 'International Tables Vol C Tables 4.2.6.8 and 6.1.1.4'
O O 0.0106 0.0060 'International Tables Vol C Tables 4.2.6.8 and 6.1.1.4'

loop_
_geom_angle_atom_site_label_1
_geom_angle_atom_site_label_2
_geom_angle_atom_site_label_3
_geom_angle
C7 N1 C8 121.69(10)
C7 N1 C1 129.07(10)
C8 N1 C1 109.23(10)
C21 N2 C22 121.18(11)
C21 N2 C15 129.24(11)
C22 N2 C15 109.56(11)
C10 C1 N1 122.25(11)
C10 C1 C2 132.28(11)
N1 C1 C2 105.46(10)
C3 C2 C1 109.55(10)
C3 C2 C24 126.34(11)
C1 C2 C24 124.08(11)
C2 C3 C8 107.54(10)
C2 C3 C9 128.39(11)
C8 C3 C9 124.06(11)
C5 C4 C8 119.25(12)
C5 C4 H4 120.4
C8 C4 H4 120.4
C4 C5 C6 119.62(11)
C4 C5 H5 120.2
C6 C5 H5 120.2
C7 C6 C5 120.81(12)
C7 C6 H6 119.6
C5 C6 H6 119.6
C6 C7 N1 119.04(11)
C6 C7 H7 120.5
N1 C7 H7 120.5
N1 C8 C4 119.55(11)
N1 C8 C3 108.2(1)
C4 C8 C3 132.24(11)
C3 C9 H9A 109.5
C3 C9 H9B 109.5
H9A C9 H9B 109.5
C3 C9 H9C 109.5
H9A C9 H9C 109.5
H9B C9 H9C 109.5
C1 C10 C11 126.13(11)
C1 C10 H10 116.9
C11 C10 H10 116.9
C12 C11 C10 122.89(12)
C12 C11 H11 118.6
C10 C11 H11 118.6
C11 C12 C13 122.46(12)
C11 C12 H12 118.8
C13 C12 H12 118.8
C14 C13 C12 122.88(12)
C14 C13 H13 118.6
C12 C13 H13 118.6
C13 C14 C15 126.74(12)
C13 C14 H14 116.6
C15 C14 H14 116.6
N2 C15 C14 121.10(11)
N2 C15 C16 105.9(1)
C14 C15 C16 132.88(11)
C17 C16 C15 109.04(11)
C17 C16 C30 123.21(11)
C15 C16 C30 127.61(11)
C16 C17 C22 107.59(11)
C16 C17 C23 126.91(12)
C22 C17 C23 125.32(12)
C19 C18 C22 119.87(13)
C19 C18 H18 120.1
C22 C18 H18 120.1
C18 C19 C20 119.74(12)
C18 C19 H19 120.1
C20 C19 H19 120.1
C21 C20 C19 120.58(13)
C21 C20 H20 119.7
C19 C20 H20 119.7
C20 C21 N2 119.71(12)
C20 C21 H21 120.1
N2 C21 H21 120.1
N2 C22 C17 107.90(11)
N2 C22 C18 118.90(12)
C17 C22 C18 133.20(12)
C17 C23 H23A 109.5
C17 C23 H23B 109.5
H23A C23 H23B 109.5
C17 C23 H23C 109.5
H23A C23 H23C 109.5
H23B C23 H23C 109.5
C25 C24 C29 118.96(11)
C25 C24 C2 120.87(11)
C29 C24 C2 120.09(11)
C26 C25 C24 120.24(12)
C26 C25 H25 119.9
C24 C25 H25 119.9
C27 C26 C25 120.32(13)
C27 C26 H26 119.8
C25 C26 H26 119.8
C28 C27 C26 119.78(13)
C28 C27 H27 120.1
C26 C27 H27 120.1
C27 C28 C29 120.16(12)
C27 C28 H28 119.9
C29 C28 H28 119.9
C28 C29 C24 120.52(12)
C28 C29 H29 119.7
C24 C29 H29 119.7
C35 C30 C31 118.00(13)
C35 C30 C16 120.35(11)
C31 C30 C16 121.52(12)
C32 C31 C30 120.46(15)
C32 C31 H31 119.8
C30 C31 H31 119.8
C33 C32 C31 121.01(14)
C33 C32 H32 119.5
C31 C32 H32 119.5
C34 C33 C32 119.04(15)
C34 C33 H33 120.5
C32 C33 H33 120.5
C33 C34 C35 120.30(16)
C33 C34 H34 119.8
C35 C34 H34 119.8
C30 C35 C34 121.12(14)
C30 C35 H35 119.4
C34 C35 H35 119.4
O4 Cl1 O2 109.75(9)
O4 Cl1 O3 109.51(8)
O2 Cl1 O3 109.15(7)
O4 Cl1 O1 109.20(6)
O2 Cl1 O1 109.59(6)
O3 Cl1 O1 109.63(6)
N1S C1S C2S 178.6(3)
C1S C2S H2SA 109.5
C1S C2S H2SB 109.5
H2SA C2S H2SB 109.5
C1S C2S H2SC 109.5
H2SA C2S H2SC 109.5
H2SB C2S H2SC 109.5

loop_
_geom_bond_atom_site_label_1
_geom_bond_atom_site_label_2
_geom_bond_distance
N1 C7 1.3670(15)
N1 C8 1.3793(15)
N1 C1 1.4193(15)
N2 C21 1.3735(17)
N2 C22 1.3909(16)
N2 C15 1.4009(15)
C1 C10 1.3821(17)
C1 C2 1.4373(16)
C2 C3 1.3698(17)
C2 C24 1.4837(16)
C3 C8 1.4295(17)
C3 C9 1.4941(17)
C4 C5 1.3750(18)
C4 C8 1.3968(17)
C4 H4 0.9500
C5 C6 1.4086(18)
C5 H5 0.9500
C6 C7 1.3640(17)
C6 H6 0.9500
C7 H7 0.9500
C9 H9A 0.9800
C9 H9B 0.9800
C9 H9C 0.9800
C10 C11 1.4021(17)
C10 H10 0.9500
C11 C12 1.3761(17)
C11 H11 0.9500
C12 C13 1.4081(17)
C12 H12 0.9500
C13 C14 1.3714(17)
C13 H13 0.9500
C14 C15 1.4126(17)
C14 H14 0.9500
C15 C16 1.4232(17)
C16 C17 1.3913(17)
C16 C30 1.4782(18)
C17 C22 1.4060(19)
C17 C23 1.4970(18)
C18 C19 1.367(2)
C18 C22 1.4071(18)
C18 H18 0.9500
C19 C20 1.412(2)
C19 H19 0.9500
C20 C21 1.3613(19)
C20 H20 0.9500
C21 H21 0.9500
C23 H23A 0.9800
C23 H23B 0.9800
C23 H23C 0.9800
C24 C25 1.3891(17)
C24 C29 1.3951(17)
C25 C26 1.3878(19)
C25 H25 0.9500
C26 C27 1.383(2)
C26 H26 0.9500
C27 C28 1.382(2)
C27 H27 0.9500
C28 C29 1.3831(19)
C28 H28 0.9500
C29 H29 0.9500
C30 C35 1.388(2)
C30 C31 1.3937(18)
C31 C32 1.383(2)
C31 H31 0.9500
C32 C33 1.380(3)
C32 H32 0.9500
C33 C34 1.376(2)
C33 H33 0.9500
C34 C35 1.389(2)
C34 H34 0.9500
C35 H35 0.9500
Cl1 O4 1.4286(11)
Cl1 O2 1.4302(11)
Cl1 O3 1.4388(10)
Cl1 O1 1.4421(9)
N1S C1S 1.131(2)
C1S C2S 1.449(2)
C2S H2SA 0.9800
C2S H2SB 0.9800
C2S H2SC 0.9800

loop_
_geom_torsion_atom_site_label_1
_geom_torsion_atom_site_label_2
_geom_torsion_atom_site_label_3
_geom_torsion_atom_site_label_4
_geom_torsion
C7 N1 C1 C10 -2.12(18)
C8 N1 C1 C10 179.29(10)
C7 N1 C1 C2 178.03(11)
C8 N1 C1 C2 -0.55(12)
C10 C1 C2 C3 -179.65(12)
N1 C1 C2 C3 0.18(13)
C10 C1 C2 C24 -1.1(2)
N1 C1 C2 C24 178.72(10)
C1 C2 C3 C8 0.25(13)
C24 C2 C3 C8 -178.25(11)
C1 C2 C3 C9 -178.84(12)
C24 C2 C3 C9 2.7(2)
C8 C4 C5 C6 0.70(18)
C4 C5 C6 C7 0.81(18)
C5 C6 C7 N1 -0.90(18)
C8 N1 C7 C6 -0.53(17)
C1 N1 C7 C6 -178.95(11)
C7 N1 C8 C4 2.04(17)
C1 N1 C8 C4 -179.26(10)
C7 N1 C8 C3 -177.99(10)
C1 N1 C8 C3 0.71(13)
C5 C4 C8 N1 -2.09(17)
C5 C4 C8 C3 177.95(12)
C2 C3 C8 N1 -0.59(13)
C9 C3 C8 N1 178.54(11)
C2 C3 C8 C4 179.37(12)
C9 C3 C8 C4 -1.5(2)
N1 C1 C10 C11 176.35(11)
C2 C1 C10 C11 -3.8(2)
C1 C10 C11 C12 -177.74(11)
C10 C11 C12 C13 175.62(11)
C11 C12 C13 C14 -178.02(11)
C12 C13 C14 C15 172.70(12)
C21 N2 C15 C14 -5.35(19)
C22 N2 C15 C14 176.48(10)
C21 N2 C15 C16 178.09(11)
C22 N2 C15 C16 -0.08(13)
C13 C14 C15 N2 168.15(11)
C13 C14 C15 C16 -16.4(2)
N2 C15 C16 C17 0.79(13)
C14 C15 C16 C17 -175.19(12)
N2 C15 C16 C30 176.62(11)
C14 C15 C16 C30 0.6(2)
C15 C16 C17 C22 -1.18(14)
C30 C16 C17 C22 -177.24(11)
C15 C16 C17 C23 174.09(12)
C30 C16 C17 C23 -2.0(2)
C22 C18 C19 C20 0.83(19)
C18 C19 C20 C21 0.09(19)
C19 C20 C21 N2 -0.28(19)
C22 N2 C21 C20 -0.48(18)
C15 N2 C21 C20 -178.47(12)
C21 N2 C22 C17 -178.99(10)
C15 N2 C22 C17 -0.64(13)
C21 N2 C22 C18 1.39(17)
C15 N2 C22 C18 179.73(10)
C16 C17 C22 N2 1.12(13)
C23 C17 C22 N2 -174.25(12)
C16 C17 C22 C18 -179.33(13)
C23 C17 C22 C18 5.3(2)
C19 C18 C22 N2 -1.55(18)
C19 C18 C22 C17 178.93(13)
C3 C2 C24 C25 85.99(16)
C1 C2 C24 C25 -92.30(15)
C3 C2 C24 C29 -97.41(15)
C1 C2 C24 C29 84.29(15)
C29 C24 C25 C26 -1.2(2)
C2 C24 C25 C26 175.43(13)
C24 C25 C26 C27 1.4(2)
C25 C26 C27 C28 -0.4(2)
C26 C27 C28 C29 -0.9(2)
C27 C28 C29 C24 1.1(2)
C25 C24 C29 C28 -0.06(19)
C2 C24 C29 C28 -176.72(12)
C17 C16 C30 C35 -54.11(19)
C15 C16 C30 C35 130.60(15)
C17 C16 C30 C31 121.78(14)
C15 C16 C30 C31 -53.51(19)
C35 C30 C31 C32 -2.1(2)
C16 C30 C31 C32 -178.06(13)
C30 C31 C32 C33 0.0(2)
C31 C32 C33 C34 1.6(2)
C32 C33 C34 C35 -1.1(3)
C31 C30 C35 C34 2.7(2)
C16 C30 C35 C34 178.69(15)
C33 C34 C35 C30 -1.1(3)
